data_7046829
loop_
_publ_author_name
'Neu, J. P.'
'Di Martino-Fumo, P'
'Oelkers, B.'
'Sun, Y.'
'Neuba, A.'
'Gerhards, M.'
'Thiel, W. R.'

_publ_section_title
;
 Playing with Pearson's concept: orthogonally functionalized
 1,4-diaza-1,3-butadienes leading to heterobinuclear complexes.
;
_journal_issue 29
_journal_name_full 'Dalton transactions (Cambridge, England : 2003)'
_journal_page_first 9643
_journal_page_last 9656
_journal_paper_doi 10.1039/c8dt01523f
_journal_volume 47
_journal_year 2018
_chemical_formula_sum 'C48 H34 Cl4 N2 O2 P2 Zn2'
_chemical_formula_weight 1005.25
_space_group_crystal_system triclinic
_space_group_IT_number 2
_space_group_name_Hall '-P 1'
_space_group_name_H-M_alt 'P -1'
_symmetry_space_group_name_Hall '-P 1'
_symmetry_space_group_name_H-M 'P -1'
_atom_sites_solution_hydrogens geom
_atom_sites_solution_primary direct
_atom_sites_solution_secondary difmap
_audit_creation_method SHELXL-2014/7
_audit_update_record
;
2018-04-10 deposited with the CCDC.
2018-06-21 downloaded from the CCDC.
;
_cell_angle_alpha 88.254(4)
_cell_angle_beta 78.344(4)
_cell_angle_gamma 89.654(4)
_cell_formula_units_Z 4
_cell_length_a 13.8759(7)
_cell_length_b 14.0249(7)
_cell_length_c 22.7179(11)
_cell_measurement_reflns_used 6258
_cell_measurement_temperature 150(2)
_cell_measurement_theta_max 62.4980
_cell_measurement_theta_min 3.4590
_cell_volume 4327.9(4)
_computing_cell_refinement 'CrysAlisPro 1.171.38.41 (Rigaku OD, 2015)'
_computing_data_collection 'CrysAlisPro 1.171.38.41 (Rigaku OD, 2015)'
_computing_data_reduction 'CrysAlisPro 1.171.38.41 (Rigaku OD, 2015)'
_computing_structure_refinement 'SHELXL-2014/7 (Sheldrick, 2014)'
_computing_structure_solution 'SIR92 (Giacovazzo et al., 1994)'
_diffrn_ambient_temperature 150(2)
_diffrn_detector_area_resol_mean 16.1399
_diffrn_measured_fraction_theta_full 0.987
_diffrn_measured_fraction_theta_max 0.987
_diffrn_measurement_device_type 'Xcalibur, Sapphire3, Gemini ultra'
_diffrn_measurement_method '\w scans'
_diffrn_radiation_type 'Cu K\a'
_diffrn_radiation_wavelength 1.54184
_diffrn_reflns_av_R_equivalents 0.0664
_diffrn_reflns_av_unetI/netI 0.1007
_diffrn_reflns_Laue_measured_fraction_full 0.987
_diffrn_reflns_Laue_measured_fraction_max 0.987
_diffrn_reflns_limit_h_max 15
_diffrn_reflns_limit_h_min -12
_diffrn_reflns_limit_k_max 15
_diffrn_reflns_limit_k_min -16
_diffrn_reflns_limit_l_max 26
_diffrn_reflns_limit_l_min -26
_diffrn_reflns_number 33669
_diffrn_reflns_point_group_measured_fraction_full 0.987
_diffrn_reflns_point_group_measured_fraction_max 0.987
_diffrn_reflns_theta_full 62.833
_diffrn_reflns_theta_max 62.833
_diffrn_reflns_theta_min 3.252
_diffrn_source 'fine-focus sealed X-ray tube'
_exptl_absorpt_coefficient_mu 4.676
_exptl_absorpt_correction_T_max 1.00000
_exptl_absorpt_correction_T_min 0.54010
_exptl_absorpt_correction_type multi-scan
_exptl_absorpt_process_details
;
CrysAlisPro 1.171.38.41 (Rigaku Oxford Diffraction, 2015)
Empirical absorption correction using spherical harmonics,
 implemented in SCALE3 ABSPACK scaling algorithm.
;
_exptl_crystal_colour orange
_exptl_crystal_density_diffrn 1.543
_exptl_crystal_description 'transparent prism'
_exptl_crystal_F_000 2040
_exptl_crystal_size_max 0.284
_exptl_crystal_size_mid 0.199
_exptl_crystal_size_min 0.107
_refine_diff_density_max 1.150
_refine_diff_density_min -0.695
_refine_diff_density_rms 0.138
_refine_ls_extinction_method none
_refine_ls_goodness_of_fit_ref 1.102
_refine_ls_hydrogen_treatment constr
_refine_ls_matrix_type full
_refine_ls_number_parameters 1081
_refine_ls_number_reflns 13731
_refine_ls_number_restraints 0
_refine_ls_restrained_S_all 1.102
_refine_ls_R_factor_all 0.1069
_refine_ls_R_factor_gt 0.0798
_refine_ls_shift/su_max 0.000
_refine_ls_shift/su_mean 0.000
_refine_ls_structure_factor_coef Fsqd
_refine_ls_weighting_details 'w=1/[\s^2^(Fo^2^)+(0.0703P)^2^+34.7948P] where P=(Fo^2^+2Fc^2^)/3'
_refine_ls_weighting_scheme calc
_refine_ls_wR_factor_gt 0.2126
_refine_ls_wR_factor_ref 0.2298
_reflns_Friedel_coverage 0.000
_reflns_number_gt 10104
_reflns_number_total 13731
_reflns_threshold_expression 'I > 2\s(I)'
_cod_data_source_file c8dt01523f2.cif
_cod_data_source_block shelx_CCDC5
_cod_depositor_comments 'Adding full bibliography for 7046824--7046832.cif.'
_cod_database_code 7046829
_shelx_shelxl_version_number 2014/7
_shelx_space_group_comment
;
The symmetry employed for this shelxl refinement is uniquely defined
by the following loop, which should always be used as a source of
symmetry information in preference to the above space-group names.
They are only intended as comments.
;
_shelx_estimated_absorpt_t_min 0.350
_shelx_estimated_absorpt_t_max 0.635

loop_
_space_group_symop_operation_xyz
'x, y, z'
'-x, -y, -z'

loop_
_atom_site_label
_atom_site_type_symbol
_atom_site_fract_x
_atom_site_fract_y
_atom_site_fract_z
_atom_site_U_iso_or_equiv
_atom_site_adp_type
_atom_site_occupancy
_atom_site_site_symmetry_order
_atom_site_calc_flag
_atom_site_refinement_flags_posn
_atom_site_refinement_flags_adp
C1 C 0.0852(6) 0.2313(6) 0.0026(4) 0.0254(18) Uani 1 1 d . .
C2 C 0.1164(6) 0.3153(6) -0.0354(4) 0.0286(19) Uani 1 1 d . .
C3 C 0.2052(6) 0.3560(7) -0.0604(4) 0.033(2) Uani 1 1 d . .
H3 H 0.2650 0.3260 -0.0560 0.040 Uiso 1 1 calc R U
C4 C 0.2061(7) 0.4442(7) -0.0929(5) 0.041(2) Uani 1 1 d . .
H4 H 0.2676 0.4728 -0.1101 0.049 Uiso 1 1 calc R U
C5 C 0.1207(7) 0.4901(7) -0.1005(5) 0.040(2) Uani 1 1 d . .
H5 H 0.1241 0.5480 -0.1237 0.048 Uiso 1 1 calc R U
C6 C -0.0657(7) 0.4901(7) -0.0754(5) 0.037(2) Uani 1 1 d . .
H6 H -0.0704 0.5479 -0.0976 0.044 Uiso 1 1 calc R U
C7 C -0.1495(7) 0.4457(7) -0.0455(5) 0.038(2) Uani 1 1 d . .
H7 H -0.2112 0.4747 -0.0466 0.046 Uiso 1 1 calc R U
C8 C -0.1482(7) 0.3578(7) -0.0126(4) 0.036(2) Uani 1 1 d . .
H8 H -0.2077 0.3282 0.0076 0.043 Uiso 1 1 calc R U
C9 C -0.0592(6) 0.3174(6) -0.0110(4) 0.0260(18) Uani 1 1 d . .
C10 C -0.0262(6) 0.2322(6) 0.0199(4) 0.0265(18) Uani 1 1 d . .
C11 C 0.0279(6) 0.3636(6) -0.0414(4) 0.0291(19) Uani 1 1 d . .
C12 C 0.0290(7) 0.4505(6) -0.0739(4) 0.033(2) Uani 1 1 d . .
C13 C 0.2315(6) 0.1446(6) 0.0016(4) 0.0256(18) Uani 1 1 d . .
C14 C 0.2678(6) 0.1431(6) -0.0594(4) 0.033(2) Uani 1 1 d . .
H14 H 0.2242 0.1476 -0.0867 0.039 Uiso 1 1 calc R U
C15 C 0.3691(7) 0.1349(7) -0.0809(5) 0.037(2) Uani 1 1 d . .
H15 H 0.3946 0.1354 -0.1230 0.044 Uiso 1 1 calc R U
C16 C 0.4325(6) 0.1261(8) -0.0413(4) 0.039(2) Uani 1 1 d . .
H16 H 0.5016 0.1238 -0.0560 0.047 Uiso 1 1 calc R U
C17 C 0.3951(7) 0.1206(7) 0.0195(5) 0.037(2) Uani 1 1 d . .
H17 H 0.4387 0.1121 0.0466 0.045 Uiso 1 1 calc R U
C18 C 0.2926(6) 0.1273(6) 0.0425(4) 0.0274(19) Uani 1 1 d . .
C19 C 0.3297(6) 0.0548(7) 0.1567(4) 0.030(2) Uani 1 1 d . .
C20 C 0.3375(6) -0.0431(7) 0.1512(4) 0.035(2) Uani 1 1 d . .
H20 H 0.3012 -0.0750 0.1265 0.043 Uiso 1 1 calc R U
C21 C 0.3994(7) -0.0954(7) 0.1825(5) 0.039(2) Uani 1 1 d . .
H21 H 0.4062 -0.1625 0.1785 0.047 Uiso 1 1 calc R U
C22 C 0.4503(6) -0.0474(8) 0.2191(4) 0.037(2) Uani 1 1 d . .
H22 H 0.4895 -0.0823 0.2421 0.045 Uiso 1 1 calc R U
C23 C 0.4445(6) 0.0493(8) 0.2225(4) 0.039(2) Uani 1 1 d . .
H23 H 0.4823 0.0815 0.2463 0.047 Uiso 1 1 calc R U
C24 C 0.3842(6) 0.1017(7) 0.1917(4) 0.032(2) Uani 1 1 d . .
H24 H 0.3803 0.1691 0.1946 0.038 Uiso 1 1 calc R U
C25 C 0.2181(6) 0.2324(7) 0.1499(4) 0.031(2) Uani 1 1 d . .
C26 C 0.2807(8) 0.3066(7) 0.1270(4) 0.042(2) Uani 1 1 d . .
H26 H 0.3373 0.2948 0.0968 0.050 Uiso 1 1 calc R U
C27 C 0.2614(8) 0.3995(8) 0.1480(5) 0.045(2) Uani 1 1 d . .
H27 H 0.3050 0.4505 0.1328 0.053 Uiso 1 1 calc R U
C28 C 0.1779(8) 0.4148(7) 0.1911(5) 0.045(3) Uani 1 1 d . .
H28 H 0.1625 0.4776 0.2046 0.053 Uiso 1 1 calc R U
C29 C 0.1152(8) 0.3387(8) 0.2155(5) 0.045(3) Uani 1 1 d . .
H29 H 0.0590 0.3494 0.2462 0.054 Uiso 1 1 calc R U
C30 C 0.1363(7) 0.2491(7) 0.1942(4) 0.034(2) Uani 1 1 d . .
H30 H 0.0940 0.1976 0.2101 0.040 Uiso 1 1 calc R U
C31 C -0.1711(6) 0.1479(6) 0.0657(4) 0.0294(19) Uani 1 1 d . .
C32 C -0.2180(6) 0.1389(7) 0.0175(5) 0.034(2) Uani 1 1 d . .
H32 H -0.1827 0.1483 -0.0226 0.041 Uiso 1 1 calc R U
C33 C -0.3166(6) 0.1161(7) 0.0292(4) 0.034(2) Uani 1 1 d . .
H33 H -0.3492 0.1106 -0.0035 0.041 Uiso 1 1 calc R U
C34 C -0.3689(7) 0.1011(8) 0.0867(4) 0.039(2) Uani 1 1 d . .
H34 H -0.4369 0.0859 0.0937 0.047 Uiso 1 1 calc R U
C35 C -0.3218(6) 0.1084(7) 0.1343(4) 0.035(2) Uani 1 1 d . .
H35 H -0.3579 0.0985 0.1742 0.041 Uiso 1 1 calc R U
C36 C -0.2219(6) 0.1302(6) 0.1246(4) 0.0246(18) Uani 1 1 d . .
C37 C -0.2200(6) 0.0413(7) 0.2392(4) 0.0299(19) Uani 1 1 d . .
C38 C -0.1867(8) -0.0503(8) 0.2270(5) 0.049(3) Uani 1 1 d . .
H38 H -0.1346 -0.0619 0.1939 0.059 Uiso 1 1 calc R U
C39 C -0.2317(11) -0.1265(9) 0.2647(6) 0.065(4) Uani 1 1 d . .
H39 H -0.2101 -0.1901 0.2565 0.079 Uiso 1 1 calc R U
C40 C -0.3041(10) -0.1100(9) 0.3116(5) 0.059(3) Uani 1 1 d . .
H40 H -0.3326 -0.1620 0.3368 0.070 Uiso 1 1 calc R U
C41 C -0.3391(8) -0.0177(9) 0.3245(5) 0.050(3) Uani 1 1 d . .
H41 H -0.3912 -0.0070 0.3578 0.060 Uiso 1 1 calc R U
C42 C -0.2960(7) 0.0590(8) 0.2875(4) 0.040(2) Uani 1 1 d . .
H42 H -0.3186 0.1223 0.2954 0.048 Uiso 1 1 calc R U
C43 C -0.1943(6) 0.2486(7) 0.2234(4) 0.032(2) Uani 1 1 d . .
C44 C -0.2573(7) 0.3124(7) 0.2032(5) 0.040(2) Uani 1 1 d . .
H44 H -0.2852 0.2980 0.1697 0.048 Uiso 1 1 calc R U
C45 C -0.2798(8) 0.3984(7) 0.2324(6) 0.050(3) Uani 1 1 d . .
H45 H -0.3232 0.4425 0.2187 0.060 Uiso 1 1 calc R U
C46 C -0.2394(9) 0.4190(8) 0.2806(6) 0.060(3) Uani 1 1 d . .
H46 H -0.2551 0.4775 0.3003 0.072 Uiso 1 1 calc R U
C47 C -0.1752(11) 0.3551(9) 0.3011(6) 0.067(4) Uani 1 1 d . .
H47 H -0.1467 0.3694 0.3345 0.081 Uiso 1 1 calc R U
C48 C -0.1540(9) 0.2703(9) 0.2715(5) 0.055(3) Uani 1 1 d . .
H48 H -0.1104 0.2261 0.2850 0.067 Uiso 1 1 calc R U
C49 C 0.2332(6) 0.5249(6) 0.4813(4) 0.0273(19) Uani 1 1 d . .
C50 C 0.3058(6) 0.5672(6) 0.5121(4) 0.0280(18) Uani 1 1 d . .
C51 C 0.3429(7) 0.6571(6) 0.5149(4) 0.035(2) Uani 1 1 d . .
H51 H 0.3182 0.7102 0.4956 0.042 Uiso 1 1 calc R U
C52 C 0.4188(7) 0.6687(7) 0.5472(5) 0.039(2) Uani 1 1 d . .
H52 H 0.4442 0.7309 0.5497 0.047 Uiso 1 1 calc R U
C53 C 0.4571(7) 0.5941(7) 0.5750(4) 0.036(2) Uani 1 1 d . .
H53 H 0.5080 0.6050 0.5965 0.043 Uiso 1 1 calc R U
C54 C 0.4570(7) 0.4160(7) 0.5959(4) 0.035(2) Uani 1 1 d . .
H54 H 0.5081 0.4195 0.6180 0.043 Uiso 1 1 calc R U
C55 C 0.4181(7) 0.3282(7) 0.5872(5) 0.040(2) Uani 1 1 d . .
H55 H 0.4446 0.2725 0.6027 0.048 Uiso 1 1 calc R U
C56 C 0.3411(6) 0.3187(6) 0.5565(4) 0.033(2) Uani 1 1 d . .
H56 H 0.3155 0.2576 0.5512 0.040 Uiso 1 1 calc R U
C57 C 0.3031(6) 0.3998(6) 0.5342(4) 0.0283(19) Uani 1 1 d . .
C58 C 0.2290(6) 0.4191(6) 0.4968(4) 0.0261(18) Uani 1 1 d . .
C59 C 0.3450(6) 0.4897(6) 0.5412(4) 0.0291(19) Uani 1 1 d . .
C60 C 0.4215(7) 0.5010(6) 0.5720(4) 0.032(2) Uani 1 1 d . .
C61 C 0.1656(6) 0.6551(6) 0.4343(4) 0.0267(18) Uani 1 1 d . .
C62 C 0.1334(7) 0.7150(6) 0.4822(4) 0.0308(19) Uani 1 1 d . .
H62 H 0.1238 0.6905 0.5224 0.037 Uiso 1 1 calc R U
C63 C 0.1154(6) 0.8104(6) 0.4708(4) 0.031(2) Uani 1 1 d . .
H63 H 0.0941 0.8518 0.5032 0.037 Uiso 1 1 calc R U
C64 C 0.1286(7) 0.8447(6) 0.4126(4) 0.035(2) Uani 1 1 d . .
H64 H 0.1177 0.9105 0.4051 0.042 Uiso 1 1 calc R U
C65 C 0.1568(7) 0.7867(7) 0.3653(5) 0.039(2) Uani 1 1 d . .
H65 H 0.1646 0.8122 0.3254 0.047 Uiso 1 1 calc R U
C66 C 0.1745(6) 0.6889(6) 0.3750(4) 0.0289(19) Uani 1 1 d . .
C67 C 0.1363(7) 0.6566(7) 0.2582(4) 0.033(2) Uani 1 1 d . .
C68 C 0.1735(9) 0.7196(9) 0.2096(5) 0.054(3) Uani 1 1 d . .
H68 H 0.2408 0.7378 0.2016 0.065 Uiso 1 1 calc R U
C69 C 0.1112(9) 0.7546(9) 0.1738(6) 0.059(3) Uani 1 1 d . .
H69 H 0.1353 0.7994 0.1421 0.071 Uiso 1 1 calc R U
C70 C 0.0159(8) 0.7256(8) 0.1833(5) 0.044(2) Uani 1 1 d . .
H70 H -0.0259 0.7510 0.1583 0.053 Uiso 1 1 calc R U
C71 C -0.0212(8) 0.6598(9) 0.2288(6) 0.056(3) Uani 1 1 d . .
H71 H -0.0870 0.6376 0.2340 0.067 Uiso 1 1 calc R U
C72 C 0.0391(7) 0.6269(8) 0.2666(5) 0.044(2) Uani 1 1 d . .
H72 H 0.0137 0.5833 0.2987 0.053 Uiso 1 1 calc R U
C73 C 0.3366(7) 0.6344(7) 0.2786(4) 0.034(2) Uani 1 1 d . .
C74 C 0.3788(8) 0.5786(8) 0.2310(5) 0.050(3) Uani 1 1 d . .
H74 H 0.3399 0.5314 0.2178 0.060 Uiso 1 1 calc R U
C75 C 0.4772(9) 0.5898(10) 0.2020(6) 0.064(3) Uani 1 1 d . .
H75 H 0.5051 0.5530 0.1684 0.077 Uiso 1 1 calc R U
C76 C 0.5322(8) 0.6568(8) 0.2242(5) 0.051(3) Uani 1 1 d . .
H76 H 0.6000 0.6644 0.2067 0.062 Uiso 1 1 calc R U
C77 C 0.4894(8) 0.7133(8) 0.2722(5) 0.049(3) Uani 1 1 d . .
H77 H 0.5279 0.7601 0.2862 0.059 Uiso 1 1 calc R U
C78 C 0.3927(7) 0.7019(7) 0.2991(5) 0.039(2) Uani 1 1 d . .
H78 H 0.3642 0.7403 0.3319 0.047 Uiso 1 1 calc R U
C79 C 0.1504(6) 0.2725(6) 0.4972(4) 0.0280(19) Uani 1 1 d . .
C80 C 0.1267(6) 0.2520(6) 0.5579(4) 0.031(2) Uani 1 1 d . .
H80 H 0.1197 0.3022 0.5856 0.037 Uiso 1 1 calc R U
C81 C 0.1130(7) 0.1581(7) 0.5789(4) 0.034(2) Uani 1 1 d . .
H81 H 0.0955 0.1439 0.6208 0.040 Uiso 1 1 calc R U
C82 C 0.1248(7) 0.0854(7) 0.5384(4) 0.034(2) Uani 1 1 d . .
H82 H 0.1207 0.0209 0.5527 0.040 Uiso 1 1 calc R U
C83 C 0.1426(7) 0.1055(6) 0.4772(4) 0.032(2) Uani 1 1 d . .
H83 H 0.1482 0.0550 0.4497 0.038 Uiso 1 1 calc R U
C84 C 0.1526(6) 0.2012(6) 0.4553(4) 0.0265(18) Uani 1 1 d . .
C85 C 0.1212(6) 0.1310(6) 0.3430(4) 0.0296(19) Uani 1 1 d . .
C86 C 0.0192(7) 0.1230(7) 0.3511(4) 0.034(2) Uani 1 1 d . .
H86 H -0.0220 0.1665 0.3758 0.041 Uiso 1 1 calc R U
C87 C -0.0221(7) 0.0525(6) 0.3235(4) 0.035(2) Uani 1 1 d . .
H87 H -0.0916 0.0474 0.3293 0.041 Uiso 1 1 calc R U
C88 C 0.0376(8) -0.0109(7) 0.2874(4) 0.038(2) Uani 1 1 d . .
H88 H 0.0094 -0.0592 0.2678 0.046 Uiso 1 1 calc R U
C89 C 0.1397(8) -0.0036(7) 0.2801(4) 0.037(2) Uani 1 1 d . .
H89 H 0.1809 -0.0471 0.2553 0.044 Uiso 1 1 calc R U
C90 C 0.1810(7) 0.0656(6) 0.3081(4) 0.034(2) Uani 1 1 d . .
H90 H 0.2504 0.0690 0.3038 0.040 Uiso 1 1 calc R U
C91 C 0.3001(7) 0.2420(6) 0.3470(4) 0.033(2) Uani 1 1 d . .
C92 C 0.3667(7) 0.1895(7) 0.3712(5) 0.038(2) Uani 1 1 d . .
H92 H 0.3441 0.1450 0.4034 0.045 Uiso 1 1 calc R U
C93 C 0.4671(7) 0.2006(7) 0.3492(5) 0.040(2) Uani 1 1 d . .
H93 H 0.5133 0.1654 0.3669 0.047 Uiso 1 1 calc R U
C94 C 0.4986(8) 0.2630(8) 0.3016(5) 0.050(3) Uani 1 1 d . .
H94 H 0.5669 0.2688 0.2850 0.060 Uiso 1 1 calc R U
C95 C 0.4314(8) 0.3178(8) 0.2774(5) 0.047(3) Uani 1 1 d . .
H95 H 0.4540 0.3633 0.2459 0.056 Uiso 1 1 calc R U
C96 C 0.3311(7) 0.3058(7) 0.2995(4) 0.038(2) Uani 1 1 d . .
H96 H 0.2845 0.3411 0.2822 0.045 Uiso 1 1 calc R U
N1 N 0.1292(5) 0.1597(5) 0.0237(3) 0.0250(15) Uani 1 1 d . .
N2 N -0.0679(5) 0.1650(5) 0.0542(3) 0.0263(15) Uani 1 1 d . .
N3 N 0.1784(5) 0.5565(5) 0.4461(3) 0.0283(16) Uani 1 1 d . .
N4 N 0.1681(5) 0.3690(5) 0.4761(3) 0.0241(15) Uani 1 1 d . .
O1 O 0.1487(4) 0.0557(4) 0.1315(3) 0.0308(13) Uani 1 1 d . .
O2 O -0.0543(4) 0.1212(4) 0.1722(3) 0.0273(13) Uani 1 1 d . .
O3 O 0.1877(4) 0.5102(4) 0.3269(3) 0.0299(13) Uani 1 1 d . .
O4 O 0.1132(4) 0.3183(4) 0.3659(3) 0.0319(14) Uani 1 1 d . .
P1 P 0.24059(15) 0.11492(16) 0.12129(10) 0.0266(5) Uani 1 1 d . .
P2 P -0.16312(15) 0.13524(16) 0.18845(10) 0.0264(5) Uani 1 1 d . .
P3 P 0.20836(16) 0.61373(16) 0.31135(10) 0.0288(5) Uani 1 1 d . .
P4 P 0.16943(16) 0.22981(15) 0.37647(10) 0.0266(5) Uani 1 1 d . .
Cl1 Cl -0.01687(16) -0.07450(15) 0.08254(10) 0.0330(5) Uani 1 1 d . .
Cl2 Cl -0.04774(15) 0.49029(16) 0.40962(10) 0.0355(5) Uani 1 1 d . .
Cl3 Cl 0.63320(18) 0.3184(2) -0.06782(12) 0.0486(6) Uani 1 1 d . .
Cl4 Cl 0.39739(15) 0.43686(17) -0.00305(12) 0.0421(6) Uani 1 1 d . .
Cl5 Cl 0.5600(2) 0.3505(2) 0.10302(13) 0.0564(7) Uani 1 1 d . .
Cl6 Cl 0.3900(2) 0.9202(2) 0.39239(13) 0.0556(7) Uani 1 1 d . .
Cl7 Cl 0.43624(17) 1.10281(15) 0.50421(12) 0.0404(6) Uani 1 1 d . .
Cl8 Cl 0.28773(19) 0.88587(18) 0.56047(12) 0.0458(6) Uani 1 1 d . .
Zn1 Zn 0.03045(7) 0.07414(8) 0.09353(5) 0.0249(3) Uani 1 1 d . .
Zn2 Zn 0.10882(8) 0.44631(8) 0.40399(5) 0.0264(3) Uani 1 1 d . .
Zn3 Zn 0.55658(9) 0.39919(9) 0.00987(6) 0.0367(3) Uani 1 1 d . .
Zn4 Zn 0.40223(9) 0.94380(9) 0.48618(6) 0.0353(3) Uani 1 1 d . .

loop_
_atom_site_aniso_label
_atom_site_aniso_U_11
_atom_site_aniso_U_22
_atom_site_aniso_U_33
_atom_site_aniso_U_23
_atom_site_aniso_U_13
_atom_site_aniso_U_12
C1 0.020(4) 0.021(4) 0.037(5) -0.010(4) -0.009(3) 0.005(3)
C2 0.027(4) 0.028(5) 0.030(5) -0.004(4) -0.005(4) 0.008(4)
C3 0.022(4) 0.033(5) 0.044(6) 0.002(4) -0.004(4) 0.003(4)
C4 0.035(5) 0.039(6) 0.047(6) -0.001(5) -0.002(4) -0.004(4)
C5 0.037(5) 0.029(5) 0.051(6) 0.005(4) -0.007(4) 0.001(4)
C6 0.036(5) 0.031(5) 0.046(6) 0.005(4) -0.014(4) 0.005(4)
C7 0.032(5) 0.036(5) 0.048(6) 0.004(4) -0.014(4) 0.010(4)
C8 0.026(5) 0.041(5) 0.040(5) 0.006(4) -0.006(4) 0.001(4)
C9 0.024(4) 0.024(4) 0.031(5) 0.001(4) -0.009(3) 0.004(3)
C10 0.022(4) 0.028(5) 0.032(5) -0.003(4) -0.010(4) 0.006(3)
C11 0.030(5) 0.028(5) 0.032(5) 0.000(4) -0.011(4) 0.006(4)
C12 0.036(5) 0.024(5) 0.040(5) 0.001(4) -0.008(4) 0.004(4)
C13 0.023(4) 0.023(4) 0.032(5) -0.005(3) -0.007(3) 0.004(3)
C14 0.027(5) 0.029(5) 0.043(6) -0.006(4) -0.008(4) 0.007(4)
C15 0.029(5) 0.038(5) 0.041(5) -0.006(4) -0.002(4) 0.009(4)
C16 0.018(4) 0.055(6) 0.041(6) 0.002(5) -0.001(4) 0.004(4)
C17 0.023(4) 0.046(6) 0.044(6) -0.008(5) -0.010(4) 0.011(4)
C18 0.027(4) 0.022(4) 0.035(5) -0.008(4) -0.012(4) 0.008(3)
C19 0.017(4) 0.041(5) 0.030(5) -0.003(4) -0.004(3) 0.009(4)
C20 0.027(5) 0.042(6) 0.040(5) -0.007(4) -0.011(4) 0.003(4)
C21 0.034(5) 0.031(5) 0.052(6) -0.002(4) -0.007(4) 0.011(4)
C22 0.023(4) 0.056(7) 0.033(5) 0.006(4) -0.007(4) 0.015(4)
C23 0.020(4) 0.062(7) 0.035(5) -0.008(5) -0.005(4) 0.007(4)
C24 0.028(4) 0.029(5) 0.038(5) -0.005(4) -0.008(4) 0.004(4)
C25 0.023(4) 0.036(5) 0.037(5) -0.002(4) -0.010(4) 0.002(4)
C26 0.051(6) 0.043(6) 0.034(5) -0.010(4) -0.015(5) 0.003(5)
C27 0.051(6) 0.036(6) 0.049(6) 0.000(5) -0.016(5) -0.006(5)
C28 0.056(6) 0.034(6) 0.051(6) -0.010(5) -0.026(5) 0.010(5)
C29 0.042(6) 0.054(7) 0.041(6) -0.015(5) -0.012(5) 0.011(5)
C30 0.028(5) 0.035(5) 0.041(5) -0.008(4) -0.013(4) 0.003(4)
C31 0.026(4) 0.018(4) 0.045(6) 0.000(4) -0.009(4) 0.009(3)
C32 0.026(5) 0.033(5) 0.044(6) -0.002(4) -0.011(4) 0.005(4)
C33 0.023(4) 0.041(5) 0.041(5) 0.003(4) -0.014(4) 0.005(4)
C34 0.024(4) 0.054(6) 0.040(6) 0.005(5) -0.006(4) 0.000(4)
C35 0.025(4) 0.045(6) 0.033(5) 0.005(4) -0.004(4) -0.004(4)
C36 0.018(4) 0.030(5) 0.028(5) 0.002(4) -0.008(3) 0.005(3)
C37 0.020(4) 0.038(5) 0.032(5) 0.004(4) -0.006(3) -0.003(4)
C38 0.051(6) 0.035(6) 0.057(7) -0.002(5) -0.002(5) -0.005(5)
C39 0.085(9) 0.039(7) 0.065(8) 0.012(6) 0.004(7) -0.009(6)
C40 0.072(8) 0.060(8) 0.043(7) 0.020(6) -0.011(6) -0.034(6)
C41 0.042(6) 0.066(8) 0.039(6) -0.002(5) -0.001(5) -0.013(5)
C42 0.038(5) 0.044(6) 0.036(5) -0.007(4) -0.004(4) 0.005(4)
C43 0.023(4) 0.034(5) 0.036(5) -0.005(4) 0.000(4) 0.002(4)
C44 0.037(5) 0.031(5) 0.045(6) 0.004(4) 0.003(4) 0.006(4)
C45 0.043(6) 0.029(5) 0.070(8) -0.001(5) 0.006(5) 0.008(4)
C46 0.068(8) 0.035(6) 0.067(8) -0.014(6) 0.009(6) 0.006(6)
C47 0.089(10) 0.050(7) 0.065(8) -0.019(6) -0.019(7) 0.007(7)
C48 0.064(7) 0.057(7) 0.051(7) -0.022(6) -0.023(6) 0.019(6)
C49 0.025(4) 0.024(4) 0.031(5) -0.005(4) 0.000(4) 0.003(3)
C50 0.028(4) 0.027(5) 0.029(5) -0.002(4) -0.005(4) 0.001(4)
C51 0.045(5) 0.018(4) 0.045(6) -0.004(4) -0.016(4) -0.001(4)
C52 0.046(6) 0.027(5) 0.046(6) -0.004(4) -0.015(5) -0.006(4)
C53 0.032(5) 0.035(5) 0.043(6) -0.005(4) -0.014(4) -0.006(4)
C54 0.037(5) 0.032(5) 0.039(5) 0.003(4) -0.014(4) -0.004(4)
C55 0.037(5) 0.032(5) 0.049(6) 0.008(4) -0.008(4) 0.011(4)
C56 0.030(5) 0.024(5) 0.048(6) -0.001(4) -0.011(4) 0.004(4)
C57 0.018(4) 0.025(4) 0.042(5) -0.005(4) -0.005(4) 0.004(3)
C58 0.024(4) 0.025(4) 0.027(4) -0.006(4) 0.001(3) 0.011(3)
C59 0.031(5) 0.027(5) 0.029(5) -0.002(4) -0.003(4) -0.001(4)
C60 0.033(5) 0.029(5) 0.036(5) -0.004(4) -0.010(4) 0.004(4)
C61 0.027(4) 0.023(4) 0.032(5) -0.002(4) -0.010(4) -0.001(3)
C62 0.037(5) 0.026(5) 0.032(5) -0.005(4) -0.011(4) 0.001(4)
C63 0.031(5) 0.028(5) 0.036(5) -0.007(4) -0.010(4) -0.004(4)
C64 0.043(5) 0.023(5) 0.042(6) -0.004(4) -0.016(4) 0.009(4)
C65 0.047(6) 0.023(5) 0.048(6) 0.000(4) -0.014(5) 0.001(4)
C66 0.031(4) 0.022(4) 0.037(5) -0.003(4) -0.011(4) 0.004(3)
C67 0.040(5) 0.031(5) 0.027(5) -0.010(4) -0.005(4) 0.011(4)
C68 0.053(7) 0.057(7) 0.054(7) 0.016(6) -0.016(5) -0.016(6)
C69 0.067(8) 0.060(8) 0.057(7) 0.013(6) -0.030(6) -0.013(6)
C70 0.054(6) 0.045(6) 0.038(6) 0.004(5) -0.018(5) 0.007(5)
C71 0.037(6) 0.059(7) 0.074(8) 0.002(6) -0.018(5) 0.005(5)
C72 0.039(6) 0.043(6) 0.050(6) 0.001(5) -0.008(5) 0.008(5)
C73 0.038(5) 0.031(5) 0.035(5) 0.001(4) -0.010(4) 0.003(4)
C74 0.037(6) 0.054(7) 0.058(7) -0.021(6) -0.005(5) -0.005(5)
C75 0.046(7) 0.063(8) 0.078(9) -0.014(7) 0.002(6) -0.008(6)
C76 0.041(6) 0.049(7) 0.062(7) 0.010(6) -0.004(5) 0.004(5)
C77 0.045(6) 0.042(6) 0.069(8) 0.015(5) -0.033(6) -0.005(5)
C78 0.044(6) 0.028(5) 0.049(6) 0.000(4) -0.019(5) -0.001(4)
C79 0.027(4) 0.025(4) 0.031(5) 0.001(4) -0.003(4) 0.002(3)
C80 0.032(5) 0.029(5) 0.032(5) -0.005(4) -0.004(4) -0.001(4)
C81 0.039(5) 0.029(5) 0.032(5) 0.004(4) -0.007(4) -0.007(4)
C82 0.041(5) 0.029(5) 0.029(5) 0.004(4) -0.003(4) 0.000(4)
C83 0.036(5) 0.020(4) 0.041(5) -0.009(4) -0.010(4) 0.005(4)
C84 0.020(4) 0.022(4) 0.038(5) -0.007(4) -0.007(3) -0.002(3)
C85 0.034(5) 0.024(4) 0.030(5) -0.003(4) -0.005(4) 0.004(4)
C86 0.034(5) 0.034(5) 0.034(5) 0.000(4) -0.004(4) 0.002(4)
C87 0.040(5) 0.027(5) 0.039(5) 0.005(4) -0.016(4) -0.003(4)
C88 0.063(7) 0.027(5) 0.030(5) -0.003(4) -0.019(5) -0.005(4)
C89 0.055(6) 0.025(5) 0.027(5) -0.007(4) 0.002(4) 0.004(4)
C90 0.033(5) 0.028(5) 0.037(5) -0.003(4) 0.001(4) -0.001(4)
C91 0.038(5) 0.021(4) 0.041(5) -0.008(4) -0.009(4) 0.003(4)
C92 0.034(5) 0.035(5) 0.045(6) -0.004(4) -0.007(4) 0.003(4)
C93 0.033(5) 0.040(6) 0.045(6) -0.007(5) -0.005(4) 0.003(4)
C94 0.034(5) 0.045(6) 0.064(7) -0.014(6) 0.008(5) -0.005(5)
C95 0.052(6) 0.035(6) 0.047(6) -0.002(5) 0.006(5) -0.001(5)
C96 0.043(5) 0.031(5) 0.035(5) 0.001(4) 0.000(4) -0.003(4)
N1 0.015(3) 0.033(4) 0.029(4) -0.003(3) -0.009(3) 0.004(3)
N2 0.020(3) 0.024(4) 0.035(4) -0.001(3) -0.007(3) 0.002(3)
N3 0.030(4) 0.025(4) 0.029(4) -0.005(3) -0.005(3) 0.007(3)
N4 0.028(4) 0.017(3) 0.028(4) -0.004(3) -0.006(3) 0.002(3)
O1 0.021(3) 0.032(3) 0.040(4) 0.005(3) -0.009(3) 0.001(2)
O2 0.021(3) 0.034(3) 0.028(3) -0.004(3) -0.007(2) 0.004(2)
O3 0.038(3) 0.019(3) 0.033(3) -0.003(2) -0.007(3) 0.001(2)
O4 0.039(3) 0.021(3) 0.039(4) -0.008(3) -0.011(3) 0.004(3)
P1 0.0211(10) 0.0304(12) 0.0298(12) -0.0031(9) -0.0082(9) 0.0039(9)
P2 0.0212(10) 0.0293(12) 0.0287(11) -0.0030(9) -0.0047(8) 0.0021(8)
P3 0.0327(12) 0.0221(11) 0.0315(12) -0.0025(9) -0.0065(9) 0.0025(9)
P4 0.0288(11) 0.0206(11) 0.0304(12) -0.0038(9) -0.0056(9) 0.0037(8)
Cl1 0.0345(11) 0.0276(11) 0.0380(12) -0.0074(9) -0.0088(9) 0.0002(9)
Cl2 0.0292(11) 0.0338(12) 0.0424(13) -0.0035(9) -0.0044(9) 0.0080(9)
Cl3 0.0380(13) 0.0572(16) 0.0509(15) -0.0070(12) -0.0093(11) 0.0077(11)
Cl4 0.0225(10) 0.0414(13) 0.0644(16) 0.0048(11) -0.0140(10) -0.0020(9)
Cl5 0.0609(17) 0.0635(18) 0.0464(15) 0.0107(13) -0.0163(13) 0.0147(14)
Cl6 0.0619(17) 0.0616(18) 0.0472(15) -0.0110(13) -0.0183(13) -0.0083(13)
Cl7 0.0439(13) 0.0205(11) 0.0613(16) -0.0039(10) -0.0212(11) 0.0068(9)
Cl8 0.0486(14) 0.0355(13) 0.0518(15) -0.0080(11) -0.0053(11) -0.0003(11)
Zn1 0.0189(5) 0.0252(6) 0.0314(6) -0.0017(5) -0.0069(4) 0.0037(4)
Zn2 0.0276(6) 0.0196(6) 0.0324(6) -0.0039(5) -0.0066(5) 0.0027(4)
Zn3 0.0261(6) 0.0397(7) 0.0444(8) 0.0045(6) -0.0087(5) 0.0040(5)
Zn4 0.0390(7) 0.0256(6) 0.0442(7) -0.0052(5) -0.0148(6) 0.0017(5)

loop_
_atom_type_symbol
_atom_type_description
_atom_type_scat_dispersion_real
_atom_type_scat_dispersion_imag
_atom_type_scat_source
C C 0.0181 0.0091 'International Tables Vol C Tables 4.2.6.8 and 6.1.1.4'
H H 0.0000 0.0000 'International Tables Vol C Tables 4.2.6.8 and 6.1.1.4'
N N 0.0311 0.0180 'International Tables Vol C Tables 4.2.6.8 and 6.1.1.4'
O O 0.0492 0.0322 'International Tables Vol C Tables 4.2.6.8 and 6.1.1.4'
P P 0.2955 0.4335 'International Tables Vol C Tables 4.2.6.8 and 6.1.1.4'
Cl Cl 0.3639 0.7018 'International Tables Vol C Tables 4.2.6.8 and 6.1.1.4'
Zn Zn -1.5491 0.6778 'International Tables Vol C Tables 4.2.6.8 and 6.1.1.4'

loop_
_geom_angle_atom_site_label_1
_geom_angle_atom_site_label_2
_geom_angle_atom_site_label_3
_geom_angle
_geom_angle_site_symmetry_3
N1 C1 C2 135.6(8) .
N1 C1 C10 116.3(8) .
C2 C1 C10 108.1(7) .
C3 C2 C11 119.3(8) .
C3 C2 C1 134.9(8) .
C11 C2 C1 105.5(7) .
C2 C3 C4 118.5(8) .
C2 C3 H3 120.7 .
C4 C3 H3 120.7 .
C5 C4 C3 122.5(9) .
C5 C4 H4 118.7 .
C3 C4 H4 118.7 .
C4 C5 C12 119.6(9) .
C4 C5 H5 120.2 .
C12 C5 H5 120.2 .
C7 C6 C12 120.7(9) .
C7 C6 H6 119.6 .
C12 C6 H6 119.6 .
C6 C7 C8 122.7(8) .
C6 C7 H7 118.7 .
C8 C7 H7 118.7 .
C9 C8 C7 118.0(9) .
C9 C8 H8 121.0 .
C7 C8 H8 121.0 .
C8 C9 C11 119.6(8) .
C8 C9 C10 134.7(9) .
C11 C9 C10 105.7(7) .
N2 C10 C9 135.9(8) .
N2 C10 C1 117.8(7) .
C9 C10 C1 106.3(7) .
C12 C11 C9 123.7(8) .
C12 C11 C2 121.9(9) .
C9 C11 C2 114.3(8) .
C11 C12 C5 118.0(8) .
C11 C12 C6 115.2(9) .
C5 C12 C6 126.8(9) .
C14 C13 C18 121.0(8) .
C14 C13 N1 119.9(7) .
C18 C13 N1 119.0(8) .
C13 C14 C15 119.6(8) .
C13 C14 H14 120.2 .
C15 C14 H14 120.2 .
C16 C15 C14 120.3(9) .
C16 C15 H15 119.8 .
C14 C15 H15 119.8 .
C17 C16 C15 119.7(8) .
C17 C16 H16 120.2 .
C15 C16 H16 120.2 .
C16 C17 C18 121.1(8) .
C16 C17 H17 119.5 .
C18 C17 H17 119.5 .
C13 C18 C17 117.7(8) .
C13 C18 P1 119.9(6) .
C17 C18 P1 122.3(7) .
C20 C19 C24 120.2(8) .
C20 C19 P1 117.2(7) .
C24 C19 P1 122.5(7) .
C19 C20 C21 119.9(9) .
C19 C20 H20 120.1 .
C21 C20 H20 120.1 .
C22 C21 C20 118.9(9) .
C22 C21 H21 120.5 .
C20 C21 H21 120.5 .
C23 C22 C21 120.5(8) .
C23 C22 H22 119.8 .
C21 C22 H22 119.8 .
C22 C23 C24 121.0(9) .
C22 C23 H23 119.5 .
C24 C23 H23 119.5 .
C19 C24 C23 119.4(9) .
C19 C24 H24 120.3 .
C23 C24 H24 120.3 .
C26 C25 C30 119.9(9) .
C26 C25 P1 120.4(7) .
C30 C25 P1 119.7(7) .
C25 C26 C27 120.5(10) .
C25 C26 H26 119.7 .
C27 C26 H26 119.7 .
C28 C27 C26 118.5(10) .
C28 C27 H27 120.8 .
C26 C27 H27 120.8 .
C27 C28 C29 120.9(10) .
C27 C28 H28 119.5 .
C29 C28 H28 119.5 .
C30 C29 C28 119.0(10) .
C30 C29 H29 120.5 .
C28 C29 H29 120.5 .
C29 C30 C25 121.1(10) .
C29 C30 H30 119.4 .
C25 C30 H30 119.4 .
C32 C31 C36 120.7(8) .
C32 C31 N2 119.2(8) .
C36 C31 N2 119.8(8) .
C33 C32 C31 118.7(9) .
C33 C32 H32 120.7 .
C31 C32 H32 120.7 .
C34 C33 C32 121.8(9) .
C34 C33 H33 119.1 .
C32 C33 H33 119.1 .
C33 C34 C35 119.4(9) .
C33 C34 H34 120.3 .
C35 C34 H34 120.3 .
C34 C35 C36 120.9(9) .
C34 C35 H35 119.5 .
C36 C35 H35 119.5 .
C35 C36 C31 118.5(8) .
C35 C36 P2 119.0(7) .
C31 C36 P2 122.5(6) .
C38 C37 C42 121.0(9) .
C38 C37 P2 117.0(7) .
C42 C37 P2 121.9(8) .
C37 C38 C39 118.8(11) .
C37 C38 H38 120.6 .
C39 C38 H38 120.6 .
C40 C39 C38 120.6(12) .
C40 C39 H39 119.7 .
C38 C39 H39 119.7 .
C39 C40 C41 121.4(11) .
C39 C40 H40 119.3 .
C41 C40 H40 119.3 .
C40 C41 C42 119.0(10) .
C40 C41 H41 120.5 .
C42 C41 H41 120.5 .
C37 C42 C41 119.2(10) .
C37 C42 H42 120.4 .
C41 C42 H42 120.4 .
C48 C43 C44 119.7(9) .
C48 C43 P2 118.1(7) .
C44 C43 P2 122.2(8) .
C43 C44 C45 119.7(10) .
C43 C44 H44 120.1 .
C45 C44 H44 120.1 .
C46 C45 C44 120.0(10) .
C46 C45 H45 120.0 .
C44 C45 H45 120.0 .
C45 C46 C47 120.7(11) .
C45 C46 H46 119.7 .
C47 C46 H46 119.7 .
C48 C47 C46 118.3(12) .
C48 C47 H47 120.9 .
C46 C47 H47 120.9 .
C43 C48 C47 121.6(11) .
C43 C48 H48 119.2 .
C47 C48 H48 119.2 .
N3 C49 C50 135.3(8) .
N3 C49 C58 117.5(8) .
C50 C49 C58 107.2(7) .
C51 C50 C59 119.2(8) .
C51 C50 C49 135.1(8) .
C59 C50 C49 105.6(7) .
C50 C51 C52 118.4(8) .
C50 C51 H51 120.8 .
C52 C51 H51 120.8 .
C53 C52 C51 122.6(9) .
C53 C52 H52 118.7 .
C51 C52 H52 118.7 .
C52 C53 C60 120.1(8) .
C52 C53 H53 119.9 .
C60 C53 H53 119.9 .
C55 C54 C60 120.7(8) .
C55 C54 H54 119.7 .
C60 C54 H54 119.7 .
C54 C55 C56 122.3(8) .
C54 C55 H55 118.9 .
C56 C55 H55 118.9 .
C57 C56 C55 118.6(9) .
C57 C56 H56 120.7 .
C55 C56 H56 120.7 .
C56 C57 C59 119.3(8) .
C56 C57 C58 134.8(8) .
C59 C57 C58 105.5(7) .
N4 C58 C57 135.3(8) .
N4 C58 C49 117.6(7) .
C57 C58 C49 107.0(7) .
C60 C59 C50 122.3(8) .
C60 C59 C57 123.1(8) .
C50 C59 C57 114.5(8) .
C59 C60 C53 117.4(8) .
C59 C60 C54 116.0(8) .
C53 C60 C54 126.7(8) .
C62 C61 C66 120.7(8) .
C62 C61 N3 119.3(8) .
C66 C61 N3 119.5(8) .
C63 C62 C61 119.7(9) .
C63 C62 H62 120.2 .
C61 C62 H62 120.2 .
C64 C63 C62 119.7(9) .
C64 C63 H63 120.2 .
C62 C63 H63 120.2 .
C65 C64 C63 121.4(9) .
C65 C64 H64 119.3 .
C63 C64 H64 119.3 .
C64 C65 C66 120.6(9) .
C64 C65 H65 119.7 .
C66 C65 H65 119.7 .
C61 C66 C65 117.7(8) .
C61 C66 P3 123.0(6) .
C65 C66 P3 119.3(7) .
C72 C67 C68 118.9(9) .
C72 C67 P3 118.0(8) .
C68 C67 P3 123.1(8) .
C69 C68 C67 119.3(11) .
C69 C68 H68 120.3 .
C67 C68 H68 120.3 .
C70 C69 C68 120.8(11) .
C70 C69 H69 119.6 .
C68 C69 H69 119.6 .
C69 C70 C71 121.0(10) .
C69 C70 H70 119.5 .
C71 C70 H70 119.5 .
C72 C71 C70 118.9(11) .
C72 C71 H71 120.5 .
C70 C71 H71 120.5 .
C71 C72 C67 120.9(10) .
C71 C72 H72 119.5 .
C67 C72 H72 119.5 .
C78 C73 C74 119.7(9) .
C78 C73 P3 123.1(8) .
C74 C73 P3 117.2(8) .
C73 C74 C75 121.7(10) .
C73 C74 H74 119.1 .
C75 C74 H74 119.1 .
C76 C75 C74 117.3(12) .
C76 C75 H75 121.4 .
C74 C75 H75 121.4 .
C75 C76 C77 120.9(11) .
C75 C76 H76 119.6 .
C77 C76 H76 119.6 .
C78 C77 C76 120.6(10) .
C78 C77 H77 119.7 .
C76 C77 H77 119.7 .
C77 C78 C73 119.8(10) .
C77 C78 H78 120.1 .
C73 C78 H78 120.1 .
C80 C79 C84 121.2(8) .
C80 C79 N4 119.8(8) .
C84 C79 N4 118.9(8) .
C79 C80 C81 120.1(8) .
C79 C80 H80 119.9 .
C81 C80 H80 119.9 .
C82 C81 C80 119.6(9) .
C82 C81 H81 120.2 .
C80 C81 H81 120.2 .
C81 C82 C83 120.6(9) .
C81 C82 H82 119.7 .
C83 C82 H82 119.7 .
C82 C83 C84 120.1(8) .
C82 C83 H83 119.9 .
C84 C83 H83 119.9 .
C79 C84 C83 117.7(8) .
C79 C84 P4 121.2(7) .
C83 C84 P4 121.1(7) .
C90 C85 C86 119.5(8) .
C90 C85 P4 122.8(7) .
C86 C85 P4 117.7(7) .
C87 C86 C85 120.4(9) .
C87 C86 H86 119.8 .
C85 C86 H86 119.8 .
C86 C87 C88 120.0(9) .
C86 C87 H87 120.0 .
C88 C87 H87 120.0 .
C87 C88 C89 119.5(9) .
C87 C88 H88 120.2 .
C89 C88 H88 120.2 .
C90 C89 C88 120.6(9) .
C90 C89 H89 119.7 .
C88 C89 H89 119.7 .
C89 C90 C85 119.9(9) .
C89 C90 H90 120.0 .
C85 C90 H90 120.0 .
C92 C91 C96 120.8(9) .
C92 C91 P4 120.9(8) .
C96 C91 P4 118.4(7) .
C91 C92 C93 120.6(10) .
C91 C92 H92 119.7 .
C93 C92 H92 119.7 .
C94 C93 C92 119.1(10) .
C94 C93 H93 120.5 .
C92 C93 H93 120.5 .
C93 C94 C95 120.6(10) .
C93 C94 H94 119.7 .
C95 C94 H94 119.7 .
C94 C95 C96 119.8(10) .
C94 C95 H95 120.1 .
C96 C95 H95 120.1 .
C91 C96 C95 119.0(9) .
C91 C96 H96 120.5 .
C95 C96 H96 120.5 .
C1 N1 C13 119.7(7) .
C1 N1 Zn1 113.2(5) .
C13 N1 Zn1 127.1(5) .
C10 N2 C31 123.5(7) .
C10 N2 Zn1 115.0(5) .
C31 N2 Zn1 121.5(5) .
C49 N3 C61 123.1(7) .
C49 N3 Zn2 114.4(6) .
C61 N3 Zn2 122.5(5) .
C58 N4 C79 119.4(7) .
C58 N4 Zn2 112.4(6) .
C79 N4 Zn2 128.1(5) .
P1 O1 Zn1 127.8(4) .
P2 O2 Zn1 129.3(3) .
P3 O3 Zn2 130.0(4) .
P4 O4 Zn2 130.1(4) .
O1 P1 C18 110.6(4) .
O1 P1 C25 112.2(4) .
C18 P1 C25 107.7(4) .
O1 P1 C19 108.7(4) .
C18 P1 C19 107.6(4) .
C25 P1 C19 110.0(4) .
O2 P2 C37 110.7(4) .
O2 P2 C36 113.0(4) .
C37 P2 C36 104.8(4) .
O2 P2 C43 111.5(4) .
C37 P2 C43 108.7(4) .
C36 P2 C43 107.7(4) .
O3 P3 C66 113.0(4) .
O3 P3 C67 110.5(4) .
C66 P3 C67 105.0(4) .
O3 P3 C73 111.8(4) .
C66 P3 C73 108.2(4) .
C67 P3 C73 108.1(4) .
O4 P4 C84 110.5(4) .
O4 P4 C85 109.1(4) .
C84 P4 C85 106.5(4) .
O4 P4 C91 112.5(4) .
C84 P4 C91 107.8(4) .
C85 P4 C91 110.2(4) .
Zn3 Cl4 Zn3 88.25(9) 2_665
Zn4 Cl7 Zn4 89.29(8) 2_676
O1 Zn1 O2 92.2(2) .
O1 Zn1 N2 151.1(3) .
O2 Zn1 N2 82.2(2) .
O1 Zn1 N1 85.7(2) .
O2 Zn1 N1 127.4(3) .
N2 Zn1 N1 75.8(2) .
O1 Zn1 Cl1 103.20(19) .
O2 Zn1 Cl1 106.96(18) .
N2 Zn1 Cl1 105.5(2) .
N1 Zn1 Cl1 124.7(2) .
O4 Zn2 O3 92.5(2) .
O4 Zn2 N3 150.5(3) .
O3 Zn2 N3 82.3(3) .
O4 Zn2 N4 85.0(2) .
O3 Zn2 N4 127.3(2) .
N3 Zn2 N4 75.5(3) .
O4 Zn2 Cl2 102.44(19) .
O3 Zn2 Cl2 106.33(18) .
N3 Zn2 Cl2 106.89(19) .
N4 Zn2 Cl2 125.66(19) .
Cl3 Zn3 Cl5 120.95(12) .
Cl3 Zn3 Cl4 109.24(11) .
Cl5 Zn3 Cl4 112.52(11) .
Cl3 Zn3 Cl4 112.59(11) 2_665
Cl5 Zn3 Cl4 105.92(12) 2_665
Cl4 Zn3 Cl4 91.76(9) 2_665
Cl6 Zn4 Cl8 119.36(12) .
Cl6 Zn4 Cl7 113.46(12) .
Cl8 Zn4 Cl7 109.84(10) .
Cl6 Zn4 Cl7 107.33(11) 2_676
Cl8 Zn4 Cl7 112.47(10) 2_676
Cl7 Zn4 Cl7 90.71(8) 2_676

loop_
_geom_bond_atom_site_label_1
_geom_bond_atom_site_label_2
_geom_bond_distance
_geom_bond_site_symmetry_2
C1 N1 1.300(11) .
C1 C2 1.455(13) .
C1 C10 1.517(11) .
C2 C3 1.368(13) .
C2 C11 1.427(12) .
C3 C4 1.420(14) .
C3 H3 0.9500 .
C4 C5 1.383(14) .
C4 H4 0.9500 .
C5 C12 1.404(14) .
C5 H5 0.9500 .
C6 C7 1.366(14) .
C6 C12 1.430(13) .
C6 H6 0.9500 .
C7 C8 1.423(13) .
C7 H7 0.9500 .
C8 C9 1.363(12) .
C8 H8 0.9500 .
C9 C11 1.415(13) .
C9 C10 1.484(11) .
C10 N2 1.269(12) .
C11 C12 1.404(13) .
C13 C14 1.376(13) .
C13 C18 1.396(12) .
C13 N1 1.423(11) .
C14 C15 1.398(13) .
C14 H14 0.9500 .
C15 C16 1.384(14) .
C15 H15 0.9500 .
C16 C17 1.374(14) .
C16 H16 0.9500 .
C17 C18 1.417(13) .
C17 H17 0.9500 .
C18 P1 1.793(9) .
C19 C20 1.384(14) .
C19 C24 1.385(13) .
C19 P1 1.798(8) .
C20 C21 1.410(13) .
C20 H20 0.9500 .
C21 C22 1.386(15) .
C21 H21 0.9500 .
C22 C23 1.363(15) .
C22 H22 0.9500 .
C23 C24 1.389(13) .
C23 H23 0.9500 .
C24 H24 0.9500 .
C25 C26 1.379(15) .
C25 C30 1.379(13) .
C25 P1 1.793(9) .
C26 C27 1.407(15) .
C26 H26 0.9500 .
C27 C28 1.378(16) .
C27 H27 0.9500 .
C28 C29 1.408(16) .
C28 H28 0.9500 .
C29 C30 1.369(14) .
C29 H29 0.9500 .
C30 H30 0.9500 .
C31 C32 1.392(13) .
C31 C36 1.396(13) .
C31 N2 1.422(11) .
C32 C33 1.378(13) .
C32 H32 0.9500 .
C33 C34 1.372(14) .
C33 H33 0.9500 .
C34 C35 1.376(13) .
C34 H34 0.9500 .
C35 C36 1.394(12) .
C35 H35 0.9500 .
C36 P2 1.805(8) .
C37 C38 1.379(14) .
C37 C42 1.387(13) .
C37 P2 1.800(9) .
C38 C39 1.415(16) .
C38 H38 0.9500 .
C39 C40 1.334(19) .
C39 H39 0.9500 .
C40 C41 1.399(18) .
C40 H40 0.9500 .
C41 C42 1.404(16) .
C41 H41 0.9500 .
C42 H42 0.9500 .
C43 C48 1.368(14) .
C43 C44 1.378(13) .
C43 P2 1.809(9) .
C44 C45 1.397(15) .
C44 H44 0.9500 .
C45 C46 1.366(18) .
C45 H45 0.9500 .
C46 C47 1.395(18) .
C46 H46 0.9500 .
C47 C48 1.385(17) .
C47 H47 0.9500 .
C48 H48 0.9500 .
C49 N3 1.277(11) .
C49 C50 1.476(12) .
C49 C58 1.514(12) .
C50 C51 1.374(13) .
C50 C59 1.417(12) .
C51 C52 1.412(13) .
C51 H51 0.9500 .
C52 C53 1.366(13) .
C52 H52 0.9500 .
C53 C60 1.407(13) .
C53 H53 0.9500 .
C54 C55 1.383(14) .
C54 C60 1.422(13) .
C54 H54 0.9500 .
C55 C56 1.398(14) .
C55 H55 0.9500 .
C56 C57 1.376(12) .
C56 H56 0.9500 .
C57 C59 1.418(13) .
C57 C58 1.479(12) .
C58 N4 1.272(11) .
C59 C60 1.397(13) .
C61 C62 1.393(12) .
C61 C66 1.396(13) .
C61 N3 1.418(11) .
C62 C63 1.386(13) .
C62 H62 0.9500 .
C63 C64 1.371(13) .
C63 H63 0.9500 .
C64 C65 1.360(14) .
C64 H64 0.9500 .
C65 C66 1.411(13) .
C65 H65 0.9500 .
C66 P3 1.798(9) .
C67 C72 1.388(15) .
C67 C68 1.408(15) .
C67 P3 1.805(9) .
C68 C69 1.380(16) .
C68 H68 0.9500 .
C69 C70 1.359(17) .
C69 H69 0.9500 .
C70 C71 1.386(16) .
C70 H70 0.9500 .
C71 C72 1.382(15) .
C71 H71 0.9500 .
C72 H72 0.9500 .
C73 C78 1.378(14) .
C73 C74 1.384(14) .
C73 P3 1.806(10) .
C74 C75 1.399(16) .
C74 H74 0.9500 .
C75 C76 1.383(18) .
C75 H75 0.9500 .
C76 C77 1.399(17) .
C76 H76 0.9500 .
C77 C78 1.365(16) .
C77 H77 0.9500 .
C78 H78 0.9500 .
C79 C80 1.373(13) .
C79 C84 1.398(12) .
C79 N4 1.428(11) .
C80 C81 1.388(13) .
C80 H80 0.9500 .
C81 C82 1.381(13) .
C81 H81 0.9500 .
C82 C83 1.383(13) .
C82 H82 0.9500 .
C83 C84 1.414(12) .
C83 H83 0.9500 .
C84 P4 1.792(9) .
C85 C90 1.388(13) .
C85 C86 1.395(13) .
C85 P4 1.796(9) .
C86 C87 1.373(14) .
C86 H86 0.9500 .
C87 C88 1.383(14) .
C87 H87 0.9500 .
C88 C89 1.397(15) .
C88 H88 0.9500 .
C89 C90 1.367(14) .
C89 H89 0.9500 .
C90 H90 0.9500 .
C91 C92 1.368(13) .
C91 C96 1.382(14) .
C91 P4 1.808(10) .
C92 C93 1.390(14) .
C92 H92 0.9500 .
C93 C94 1.372(16) .
C93 H93 0.9500 .
C94 C95 1.390(16) .
C94 H94 0.9500 .
C95 C96 1.391(15) .
C95 H95 0.9500 .
C96 H96 0.9500 .
N1 Zn1 2.205(7) .
N2 Zn1 2.165(7) .
N3 Zn2 2.172(7) .
N4 Zn2 2.227(7) .
O1 P1 1.500(6) .
O1 Zn1 2.014(5) .
O2 P2 1.493(6) .
O2 Zn1 2.056(6) .
O3 P3 1.499(6) .
O3 Zn2 2.052(6) .
O4 P4 1.501(6) .
O4 Zn2 2.011(6) .
Cl1 Zn1 2.226(2) .
Cl2 Zn2 2.234(2) .
Cl3 Zn3 2.209(3) .
Cl4 Zn3 2.341(2) .
Cl4 Zn3 2.382(3) 2_665
Cl5 Zn3 2.213(3) .
Cl6 Zn4 2.206(3) .
Cl7 Zn4 2.347(2) .
Cl7 Zn4 2.381(2) 2_676
Cl8 Zn4 2.209(3) .
Zn3 Cl4 2.382(3) 2_665
Zn4 Cl7 2.381(2) 2_676
